data_2232147
loop_
_publ_author_name
'Xu, Qian'

_publ_section_title
;
 <i>catena</i>-Poly[[bis(1-ethyl-1<i>H</i>-imidazole-\k<i>N</i>^3^)copper(II)]-\m-oxalato-\k^4^<i>O</i>^1^,<i>O</i>^2^:<i>O</i>^1'^,<i>O</i>^2'^]
;
_journal_coeditor_code BG2425
_journal_issue 11
_journal_name_full 'Acta Crystallographica Section E'
_journal_page_first m1585
_journal_paper_doi 10.1107/S1600536811043121
_journal_volume 67
_journal_year 2011
_chemical_formula_iupac '[Cu (C2 O4) (C5 H8 N2)2]'
_chemical_formula_moiety 'C12 H16 Cu N4 O4'
_chemical_formula_sum 'C12 H16 Cu N4 O4'
_chemical_formula_weight 343.83
_chemical_name_systematic
;
<i>catena</i>-Poly[[bis(1-ethyl-1<i>H</i>imidazole-\k<i>N</i>^3^)copper(II)]-
\m-oxalato-\k^4^<i>O</i>^1^,<i>O</i>^2^:<i>O</i>^1'^,<i>O</i>^2'^]
;
_space_group_IT_number 14
_symmetry_cell_setting monoclinic
_symmetry_space_group_name_Hall '-P 2yn'
_symmetry_space_group_name_H-M 'P 1 21/n 1'
_atom_sites_solution_hydrogens geom
_atom_sites_solution_primary direct
_atom_sites_solution_secondary difmap
_audit_creation_method SHELXL-97
_cell_angle_alpha 90.00
_cell_angle_beta 96.55(3)
_cell_angle_gamma 90.00
_cell_formula_units_Z 2
_cell_length_a 5.6200(11)
_cell_length_b 8.8577(18)
_cell_length_c 14.481(3)
_cell_measurement_reflns_used 1653
_cell_measurement_temperature 293(2)
_cell_measurement_theta_max 27.4739
_cell_measurement_theta_min 2.2882
_cell_volume 716.2(3)
_computing_cell_refinement 'CrystalClear (Rigaku, 2005)'
_computing_data_collection 'CrystalClear (Rigaku, 2005)'
_computing_data_reduction 'CrystalClear (Rigaku, 2005)'
_computing_molecular_graphics 'SHELXTL (Sheldrick, 2008)'
_computing_publication_material 'SHELXL97 (Sheldrick, 2008)'
_computing_structure_refinement 'SHELXL97 (Sheldrick, 2008)'
_computing_structure_solution 'SHELXS97 (Sheldrick, 2008)'
_diffrn_ambient_temperature 293(2)
_diffrn_measured_fraction_theta_full 0.999
_diffrn_measured_fraction_theta_max 0.999
_diffrn_measurement_device_type 'Rigaku SCXmini'
_diffrn_measurement_method \w
_diffrn_radiation_monochromator graphite
_diffrn_radiation_source 'fine-focus sealed tube'
_diffrn_radiation_type MoK\a
_diffrn_radiation_wavelength 0.71073
_diffrn_reflns_av_R_equivalents 0.0620
_diffrn_reflns_av_sigmaI/netI 0.0483
_diffrn_reflns_limit_h_max 7
_diffrn_reflns_limit_h_min -7
_diffrn_reflns_limit_k_max 11
_diffrn_reflns_limit_k_min -11
_diffrn_reflns_limit_l_max 18
_diffrn_reflns_limit_l_min -18
_diffrn_reflns_number 7300
_diffrn_reflns_theta_full 27.48
_diffrn_reflns_theta_max 27.48
_diffrn_reflns_theta_min 3.65
_diffrn_standards_decay_% 0
_diffrn_standards_interval_count 150
_diffrn_standards_number 2
_exptl_absorpt_coefficient_mu 1.546
_exptl_absorpt_correction_T_max 0.734
_exptl_absorpt_correction_T_min 0.635
_exptl_absorpt_correction_type multi-scan
_exptl_absorpt_process_details '(CrystalClear; Rigaku, 2005)'
_exptl_crystal_colour blue
_exptl_crystal_density_diffrn 1.594
_exptl_crystal_density_method 'not measured'
_exptl_crystal_description block
_exptl_crystal_F_000 354
_exptl_crystal_size_max 0.30
_exptl_crystal_size_mid 0.25
_exptl_crystal_size_min 0.20
_refine_diff_density_max 0.479
_refine_diff_density_min -0.328
_refine_ls_extinction_coef 0
_refine_ls_extinction_method none
_refine_ls_goodness_of_fit_ref 1.048
_refine_ls_hydrogen_treatment constr
_refine_ls_matrix_type full
_refine_ls_number_parameters 98
_refine_ls_number_reflns 1653
_refine_ls_number_restraints 0
_refine_ls_restrained_S_all 1.048
_refine_ls_R_factor_all 0.0603
_refine_ls_R_factor_gt 0.0400
_refine_ls_shift/su_max 0.000
_refine_ls_shift/su_mean 0.000
_refine_ls_structure_factor_coef Fsqd
_refine_ls_weighting_details 'calc w=1/[\s^2^(Fo^2^)+(0.0361P)^2^+0.3394P] where P=(Fo^2^+2Fc^2^)/3'
_refine_ls_weighting_scheme calc
_refine_ls_wR_factor_gt 0.0853
_refine_ls_wR_factor_ref 0.0924
_reflns_number_gt 1267
_reflns_number_total 1653
_reflns_threshold_expression I>2\s(I)
_cod_data_source_file bg2425.cif
_cod_data_source_block I
_cod_original_cell_volume 716.2(2)
_cod_original_sg_symbol_H-M 'P 21/n'
_cod_database_code 2232147
_cod_database_fobs_code 2232147

loop_
_symmetry_equiv_pos_as_xyz
'x, y, z'
'-x+1/2, y+1/2, -z+1/2'
'-x, -y, -z'
'x-1/2, -y-1/2, z-1/2'

loop_
_atom_site_type_symbol
_atom_site_label
_atom_site_fract_x
_atom_site_fract_y
_atom_site_fract_z
_atom_site_U_iso_or_equiv
_atom_site_adp_type
_atom_site_calc_flag
_atom_site_refinement_flags
_atom_site_occupancy
_atom_site_symmetry_multiplicity
Cu Cu1 0.0000 0.5000 0.5000 0.02341(16) Uani d S 1 2
C C1 0.0677(5) 0.4366(4) 0.3025(2) 0.0326(7) Uani d . 1 1
H H1 0.1452 0.3463 0.3194 0.039 Uiso calc R 1 1
C C2 -0.1151(5) 0.6469(4) 0.3090(2) 0.0365(7) Uani d . 1 1
H H2 -0.1900 0.7304 0.3318 0.044 Uiso calc R 1 1
C C3 -0.0853(6) 0.6229(4) 0.2184(2) 0.0397(8) Uani d . 1 1
H H3 -0.1337 0.6861 0.1685 0.048 Uiso calc R 1 1
C C4 0.1083(6) 0.4132(4) 0.1331(2) 0.0439(8) Uani d . 1 1
H H4A -0.0227 0.4136 0.0833 0.053 Uiso calc R 1 1
H H4B 0.1477 0.3088 0.1482 0.053 Uiso calc R 1 1
C C5 0.3213(7) 0.4885(4) 0.0999(3) 0.0534(9) Uani d . 1 1
H H5A 0.2801 0.5899 0.0809 0.080 Uiso calc R 1 1
H H5B 0.3701 0.4333 0.0482 0.080 Uiso calc R 1 1
H H5C 0.4505 0.4906 0.1494 0.080 Uiso calc R 1 1
C C6 0.4839(4) 0.4123(3) 0.49195(17) 0.0210(5) Uani d . 1 1
N N1 -0.0177(4) 0.5292(3) 0.36168(15) 0.0282(6) Uani d . 1 1
N N2 0.0296(4) 0.4876(3) 0.21516(16) 0.0339(6) Uani d . 1 1
O O1 0.3372(3) 0.6619(2) 0.52150(13) 0.0291(5) Uani d . 1 1
O O2 0.2754(3) 0.3599(2) 0.49398(12) 0.0259(4) Uani d . 1 1

loop_
_atom_site_aniso_label
_atom_site_aniso_U_11
_atom_site_aniso_U_22
_atom_site_aniso_U_33
_atom_site_aniso_U_12
_atom_site_aniso_U_13
_atom_site_aniso_U_23
Cu1 0.0188(2) 0.0301(3) 0.0218(2) 0.0016(2) 0.00409(16) -0.0002(2)
C1 0.0357(16) 0.0345(16) 0.0279(16) 0.0039(14) 0.0056(13) 0.0016(13)
C2 0.0367(16) 0.0403(18) 0.0333(16) 0.0065(14) 0.0067(13) 0.0027(14)
C3 0.0414(17) 0.0478(19) 0.0291(16) 0.0012(16) 0.0010(13) 0.0095(15)
C4 0.050(2) 0.056(2) 0.0266(16) -0.0079(17) 0.0082(14) -0.0087(15)
C5 0.063(2) 0.050(2) 0.052(2) -0.0054(19) 0.0277(19) 0.0000(18)
C6 0.0211(12) 0.0244(14) 0.0172(12) 0.0034(12) 0.0008(10) 0.0010(11)
N1 0.0265(12) 0.0336(15) 0.0248(12) 0.0027(10) 0.0048(10) 0.0015(10)
N2 0.0358(13) 0.0422(15) 0.0238(12) -0.0023(12) 0.0042(10) -0.0010(11)
O1 0.0235(9) 0.0270(11) 0.0374(11) 0.0020(8) 0.0069(8) -0.0030(9)
O2 0.0197(9) 0.0269(10) 0.0316(10) -0.0014(8) 0.0054(8) -0.0003(9)

loop_
_atom_type_symbol
_atom_type_description
_atom_type_scat_dispersion_real
_atom_type_scat_dispersion_imag
_atom_type_scat_source
C C 0.0033 0.0016 'International Tables Vol C Tables 4.2.6.8 and 6.1.1.4'
H H 0.0000 0.0000 'International Tables Vol C Tables 4.2.6.8 and 6.1.1.4'
N N 0.0061 0.0033 'International Tables Vol C Tables 4.2.6.8 and 6.1.1.4'
O O 0.0106 0.0060 'International Tables Vol C Tables 4.2.6.8 and 6.1.1.4'
Cu Cu 0.3201 1.2651 'International Tables Vol C Tables 4.2.6.8 and 6.1.1.4'

loop_
_geom_angle_atom_site_label_1
_geom_angle_atom_site_label_2
_geom_angle_atom_site_label_3
_geom_angle_site_symmetry_1
_geom_angle_site_symmetry_3
_geom_angle
O2 Cu1 O2 . 3_566 180.0000(10)
O2 Cu1 N1 . . 89.27(8)
O2 Cu1 N1 3_566 . 90.73(8)
O2 Cu1 N1 . 3_566 90.73(8)
O2 Cu1 N1 3_566 3_566 89.27(8)
N1 Cu1 N1 . 3_566 180.0000(10)
O2 Cu1 O1 . 3_566 103.35(7)
O2 Cu1 O1 3_566 3_566 76.65(7)
N1 Cu1 O1 . 3_566 89.94(8)
N1 Cu1 O1 3_566 3_566 90.06(8)
O2 Cu1 O1 . . 76.65(7)
O2 Cu1 O1 3_566 . 103.35(7)
N1 Cu1 O1 . . 90.06(8)
N1 Cu1 O1 3_566 . 89.94(8)
O1 Cu1 O1 3_566 . 180.00(7)
N1 C1 N2 . . 112.0(3)
N1 C1 H1 . . 124.0
N2 C1 H1 . . 124.0
C3 C2 N1 . . 109.5(3)
C3 C2 H2 . . 125.2
N1 C2 H2 . . 125.2
C2 C3 N2 . . 106.3(3)
C2 C3 H3 . . 126.8
N2 C3 H3 . . 126.8
N2 C4 C5 . . 112.7(3)
N2 C4 H4A . . 109.1
C5 C4 H4A . . 109.1
N2 C4 H4B . . 109.1
C5 C4 H4B . . 109.1
H4A C4 H4B . . 107.8
C4 C5 H5A . . 109.5
C4 C5 H5B . . 109.5
H5A C5 H5B . . 109.5
C4 C5 H5C . . 109.5
H5A C5 H5C . . 109.5
H5B C5 H5C . . 109.5
O1 C6 O2 3_666 . 125.6(2)
O1 C6 C6 3_666 3_666 117.7(3)
O2 C6 C6 . 3_666 116.7(3)
C1 N1 C2 . . 105.3(2)
C1 N1 Cu1 . . 126.0(2)
C2 N1 Cu1 . . 128.6(2)
C1 N2 C3 . . 106.8(2)
C1 N2 C4 . . 125.6(3)
C3 N2 C4 . . 127.5(3)
C6 O1 Cu1 3_666 . 108.12(16)
C6 O2 Cu1 . . 119.93(16)

loop_
_geom_bond_atom_site_label_1
_geom_bond_atom_site_label_2
_geom_bond_site_symmetry_2
_geom_bond_distance
Cu1 O2 . 1.9935(18)
Cu1 O2 3_566 1.9935(18)
Cu1 N1 . 2.011(2)
Cu1 N1 3_566 2.011(2)
Cu1 O1 3_566 2.3684(18)
Cu1 O1 . 2.3684(19)
C1 N1 . 1.316(4)
C1 N2 . 1.337(4)
C1 H1 . 0.9300
C2 C3 . 1.359(4)
C2 N1 . 1.368(4)
C2 H2 . 0.9300
C3 N2 . 1.365(4)
C3 H3 . 0.9300
C4 N2 . 1.470(4)
C4 C5 . 1.497(4)
C4 H4A . 0.9700
C4 H4B . 0.9700
C5 H5A . 0.9600
C5 H5B . 0.9600
C5 H5C . 0.9600
C6 O1 3_666 1.235(3)
C6 O2 . 1.264(3)
C6 C6 3_666 1.579(5)
O1 C6 3_666 1.235(3)
